data_7035511
loop_
_publ_author_name
'Schmieder, Phillip'
'Grzywa, Maciej'
'Denysenko, Dmytro'
'Hambach, Manuel'
'Volkmer, Dirk'

_publ_section_title
;
 CFA-7: an interpenetrated metal-organic framework of the MFU-4 family.
;
_journal_issue 29
_journal_name_full 'Dalton transactions (Cambridge, England : 2003)'
_journal_page_first 13060
_journal_page_last 13070
_journal_paper_doi 10.1039/c5dt01673h
_journal_volume 44
_journal_year 2015
_chemical_formula_moiety 'C66 H53.3 Cl3.11 N30 O2.65 Zn5, Cl0.89 29.25(C3H7NO)'
_chemical_formula_sum 'C307.5 H516.1 Cl8 N118.5 O63.8 Zn10'
_chemical_formula_weight 7831.59
_chemical_name_systematic
; 
 ? 
;
_space_group_IT_number 166
_symmetry_cell_setting hexagonal
_symmetry_space_group_name_Hall '-R 3 2"'
_symmetry_space_group_name_H-M 'R -3 m :H'
_atom_sites_solution_hydrogens geom
_atom_sites_solution_primary direct
_atom_sites_solution_secondary difmap
_audit_creation_method SHELXL-97
_audit_update_record
;
2015-04-28 deposited with the CCDC.
2015-06-23 downloaded from the CCDC.
;
_cell_angle_alpha 90.00
_cell_angle_beta 90.00
_cell_angle_gamma 120.00
_cell_formula_units_Z 6
_cell_length_a 28.764(4)
_cell_length_b 28.764(4)
_cell_length_c 69.369(9)
_cell_measurement_reflns_used 9694
_cell_measurement_temperature 100(2)
_cell_measurement_theta_max 25.01
_cell_measurement_theta_min 2.18
_cell_volume 49704(12)
_computing_cell_refinement 'Bruker SAINT'
_computing_data_collection 'Bruker APEX2'
_computing_data_reduction 'Bruker SAINT'
_computing_molecular_graphics Diamond
_computing_publication_material Word
_computing_structure_refinement 'SHELXL-97 (Sheldrick, 1997)'
_computing_structure_solution 'SHELXS-97 (Sheldrick, 1990)'
_diffrn_ambient_temperature 100(2)
_diffrn_measured_fraction_theta_full 0.996
_diffrn_measured_fraction_theta_max 0.996
_diffrn_measurement_device_type 'Bruker D8 Venture'
_diffrn_measurement_method '\f and \w scans'
_diffrn_radiation_monochromator graphite
_diffrn_radiation_source 'fine-focus sealed tube'
_diffrn_radiation_type MoK\a
_diffrn_radiation_wavelength 0.71073
_diffrn_reflns_av_R_equivalents 0.1992
_diffrn_reflns_av_sigmaI/netI 0.1126
_diffrn_reflns_limit_h_max 34
_diffrn_reflns_limit_h_min -33
_diffrn_reflns_limit_k_max 34
_diffrn_reflns_limit_k_min -34
_diffrn_reflns_limit_l_max 80
_diffrn_reflns_limit_l_min -81
_diffrn_reflns_number 200917
_diffrn_reflns_theta_full 25.06
_diffrn_reflns_theta_max 25.06
_diffrn_reflns_theta_min 2.18
_exptl_absorpt_coefficient_mu 0.873
_exptl_absorpt_correction_T_max 0.7452
_exptl_absorpt_correction_T_min 0.6153
_exptl_absorpt_correction_type multi-scan
_exptl_absorpt_process_details 'SADABS V2012/1 (Bruker AXS Inc.)'
_exptl_crystal_colour 'light yellow'
_exptl_crystal_density_diffrn 1.570
_exptl_crystal_density_method 'not measured'
_exptl_crystal_description 'hexagonal prism'
_exptl_crystal_F_000 24822
_exptl_crystal_size_max 0.044
_exptl_crystal_size_mid 0.039
_exptl_crystal_size_min 0.036
_platon_squeeze_details
;                           
The unit cell contains disordered 5.34 Cl- ions and 175 DMF 
molecules which have been treated as a diffuse 
contribution to the overall scattering 
without specific atom positions by SQUEEZE/PLATON
;
_refine_diff_density_max 1.855
_refine_diff_density_min -1.798
_refine_diff_density_rms 0.113
_refine_ls_extinction_method none
_refine_ls_goodness_of_fit_ref 1.129
_refine_ls_hydrogen_treatment constr
_refine_ls_matrix_type full
_refine_ls_number_parameters 453
_refine_ls_number_reflns 10406
_refine_ls_number_restraints 264
_refine_ls_restrained_S_all 1.122
_refine_ls_R_factor_all 0.2354
_refine_ls_R_factor_gt 0.1299
_refine_ls_shift/su_max 0.001
_refine_ls_shift/su_mean 0.000
_refine_ls_structure_factor_coef Fsqd
_refine_ls_weighting_details 'calc w=1/[\s^2^(Fo^2^)+(0.1685P)^2^+472.8034P] where P=(Fo^2^+2Fc^2^)/3'
_refine_ls_weighting_scheme calc
_refine_ls_wR_factor_gt 0.3042
_refine_ls_wR_factor_ref 0.3676
_reflns_number_gt 5964
_reflns_number_total 10406
_reflns_threshold_expression >2sigma(I)
_cod_data_source_file c5dt01673h2.cif
_cod_data_source_block CFA-7
_cod_depositor_comments 'Adding full bibliography for 7035511.cif.'
_cod_original_cell_volume 49703(12)
_cod_original_sg_symbol_H-M 'R -3 m'
_cod_original_formula_sum 'C307.5 H516.10 Cl8 N118.50 O63.80 Zn10'
_cod_database_code 7035511

loop_
_symmetry_equiv_pos_as_xyz
'x, y, z'
'-y, x-y, z'
'-x+y, -x, z'
'y, x, -z'
'x-y, -y, -z'
'-x, -x+y, -z'
'x+2/3, y+1/3, z+1/3'
'-y+2/3, x-y+1/3, z+1/3'
'-x+y+2/3, -x+1/3, z+1/3'
'y+2/3, x+1/3, -z+1/3'
'x-y+2/3, -y+1/3, -z+1/3'
'-x+2/3, -x+y+1/3, -z+1/3'
'x+1/3, y+2/3, z+2/3'
'-y+1/3, x-y+2/3, z+2/3'
'-x+y+1/3, -x+2/3, z+2/3'
'y+1/3, x+2/3, -z+2/3'
'x-y+1/3, -y+2/3, -z+2/3'
'-x+1/3, -x+y+2/3, -z+2/3'
'-x, -y, -z'
'y, -x+y, -z'
'x-y, x, -z'
'-y, -x, z'
'-x+y, y, z'
'x, x-y, z'
'-x+2/3, -y+1/3, -z+1/3'
'y+2/3, -x+y+1/3, -z+1/3'
'x-y+2/3, x+1/3, -z+1/3'
'-y+2/3, -x+1/3, z+1/3'
'-x+y+2/3, y+1/3, z+1/3'
'x+2/3, x-y+1/3, z+1/3'
'-x+1/3, -y+2/3, -z+2/3'
'y+1/3, -x+y+2/3, -z+2/3'
'x-y+1/3, x+2/3, -z+2/3'
'-y+1/3, -x+2/3, z+2/3'
'-x+y+1/3, y+2/3, z+2/3'
'x+1/3, x-y+2/3, z+2/3'

loop_
_atom_site_label
_atom_site_type_symbol
_atom_site_fract_x
_atom_site_fract_y
_atom_site_fract_z
_atom_site_U_iso_or_equiv
_atom_site_adp_type
_atom_site_occupancy
_atom_site_symmetry_multiplicity
_atom_site_calc_flag
_atom_site_refinement_flags
_atom_site_disorder_assembly
_atom_site_disorder_group
Zn1 Zn 0.3333 0.6667 0.58021(3) 0.0297(6) Uani 1 6 d S . .
Zn2 Zn 0.40209(3) 0.59791(3) 0.56221(2) 0.0476(5) Uani 1 2 d S . .
Zn3 Zn 0.3333 0.6667 0.63418(5) 0.0634(9) Uani 1 6 d S . .
Zn4 Zn 0.13582(6) 0.06791(3) 0.42792(2) 0.0408(4) Uani 1 2 d S . .
Zn5 Zn 0.0000 0.0000 0.41054(3) 0.0287(6) Uani 1 6 d S . .
Zn6 Zn 0.0000 0.0000 0.35670(4) 0.0489(7) Uani 1 6 d SD . .
Cl1 Cl 0.44143(11) 0.55857(11) 0.55259(11) 0.153(3) Uani 1 2 d S . .
Cl2 Cl 0.21534(15) 0.10767(8) 0.43886(7) 0.0885(14) Uani 1 2 d S . .
N1 N 0.3238(3) 0.5704(3) 0.55514(8) 0.0321(13) Uani 1 1 d . . .
N2 N 0.29753(19) 0.5951(4) 0.56142(14) 0.040(3) Uani 1 2 d S . .
N3 N 0.39471(18) 0.60529(18) 0.59085(12) 0.0321(13) Uani 1 2 d S . .
N4 N 0.3689(2) 0.6311(2) 0.59777(16) 0.070(3) Uani 1 2 d SU . .
N5 N 0.3682(2) 0.6318(2) 0.61633(19) 0.088(4) Uani 1 2 d SU . .
N6 N 0.2494(3) 0.4026(3) 0.51910(12) 0.057(2) Uani 1 1 d . . .
N7 N 0.1726(3) 0.2473(3) 0.47978(12) 0.055(2) Uani 1 1 d . . .
N8 N 0.0858(3) 0.0946(3) 0.43556(10) 0.0354(16) Uani 1 1 d U . .
N9 N 0.03572(17) 0.0714(3) 0.42894(13) 0.029(2) Uani 1 2 d SU . .
N10 N 0.1177(4) 0.0589(2) 0.39920(14) 0.047(3) Uani 1 2 d SU . .
N11 N 0.0701(4) 0.03507(18) 0.39231(14) 0.039(2) Uani 1 2 d SU . .
N12 N 0.0704(4) 0.03522(19) 0.37351(16) 0.051(3) Uani 1 2 d SU . .
C1 C 0.2878(3) 0.5267(3) 0.54531(15) 0.049(2) Uani 1 1 d U . .
C2 C 0.2941(4) 0.4865(4) 0.53657(15) 0.059(2) Uani 1 1 d U . .
H2 H 0.3273 0.4868 0.5368 0.071 Uiso 1 1 calc R . .
C3 C 0.2476(3) 0.4449(4) 0.52732(15) 0.056(2) Uani 1 1 d U . .
C4 C 0.2067(3) 0.3644(3) 0.51145(13) 0.042(2) Uani 1 1 d U . .
C5 C 0.2142(3) 0.3187(3) 0.50283(14) 0.047(2) Uani 1 1 d U . .
C6 C 0.2150(4) 0.2840(4) 0.52009(15) 0.061(3) Uani 1 1 d U . .
H6A H 0.2448 0.3067 0.5288 0.092 Uiso 1 1 calc R . .
H6B H 0.2198 0.2548 0.5152 0.092 Uiso 1 1 calc R . .
H6C H 0.1811 0.2690 0.5272 0.092 Uiso 1 1 calc R . .
C7 C 0.2652(3) 0.3420(3) 0.49079(14) 0.051(2) Uani 1 1 d U . .
H7A H 0.2960 0.3664 0.4987 0.076 Uiso 1 1 calc R . .
H7B H 0.2621 0.3617 0.4798 0.076 Uiso 1 1 calc R . .
H7C H 0.2704 0.3128 0.4861 0.076 Uiso 1 1 calc R . .
C8 C 0.1667(3) 0.2815(3) 0.49051(14) 0.045(2) Uani 1 1 d U . .
C9 C 0.1321(3) 0.2120(4) 0.46847(15) 0.053(2) Uani 1 1 d U . .
C10 C 0.1367(3) 0.1737(4) 0.45786(14) 0.052(2) Uani 1 1 d U . .
H10 H 0.1693 0.1728 0.4577 0.062 Uiso 1 1 calc R . .
C11 C 0.0931(3) 0.1372(3) 0.44755(13) 0.042(2) Uani 1 1 d U . .
C12 C 0.1220(5) 0.0610(3) 0.3677(2) 0.080(4) Uani 1 2 d SDU . .
C13 C 0.1553(5) 0.0776(3) 0.3844(2) 0.078(4) Uani 1 2 d SDU . .
C14 C 0.2104(6) 0.1198(7) 0.3833(2) 0.073(5) Uani 0.50 1 d PDU . -1
H14 H 0.2317 0.1328 0.3946 0.088 Uiso 0.50 1 calc PR . -1
C15 C 0.2310(7) 0.1404(8) 0.3658(3) 0.068(5) Uani 0.50 1 d PDU . -1
C16 C 0.1980(6) 0.1252(8) 0.3481(3) 0.063(4) Uani 0.50 1 d PDU . -1
C17 C 0.1443(6) 0.0916(8) 0.3486(2) 0.066(5) Uani 0.50 1 d PDU . -1
H17 H 0.1218 0.0870 0.3379 0.079 Uiso 0.50 1 calc PR . -1
N13 N 0.2868(6) 0.1725(7) 0.3652(2) 0.064(5) Uani 0.50 1 d PD . -1
N14 N 0.2218(7) 0.1436(8) 0.3309(2) 0.074(6) Uani 0.50 1 d PD . -1
N15 N 0.4837(7) 0.5943(8) 0.6589(2) 0.066(4) Uani 0.50 1 d P A -1
N16 N 0.5141(7) 0.5598(8) 0.6263(2) 0.066(4) Uani 0.50 1 d P A -1
C18 C 0.3704(8) 0.2319(12) 0.3482(3) 0.080(5) Uani 0.50 1 d PDU . -1
C19 C 0.3767(10) 0.2868(11) 0.3552(3) 0.096(6) Uani 0.50 1 d PU . -1
H19A H 0.4149 0.3138 0.3559 0.144 Uiso 0.50 1 calc PR . -1
H19B H 0.3606 0.2820 0.3680 0.144 Uiso 0.50 1 calc PR . -1
H19C H 0.3586 0.2985 0.3461 0.144 Uiso 0.50 1 calc PR . -1
C20 C 0.3962(7) 0.2097(14) 0.3616(3) 0.093(7) Uani 0.50 1 d PU . -1
H20A H 0.4353 0.2316 0.3606 0.140 Uiso 0.50 1 calc PR . -1
H20B H 0.3848 0.1726 0.3579 0.140 Uiso 0.50 1 calc PR . -1
H20C H 0.3851 0.2105 0.3749 0.140 Uiso 0.50 1 calc PR . -1
C21 C 0.2796(8) 0.1850(12) 0.3314(3) 0.090(5) Uani 0.50 1 d PDU . -1
C22 C 0.2715(7) 0.1604(11) 0.2951(3) 0.110(8) Uani 0.50 1 d PU . -1
H22A H 0.2753 0.1289 0.2974 0.165 Uiso 0.50 1 calc PR . -1
H22B H 0.2878 0.1766 0.2827 0.165 Uiso 0.50 1 calc PR . -1
H22C H 0.2334 0.1496 0.2950 0.165 Uiso 0.50 1 calc PR . -1
C23 C 0.2984(8) 0.1993(13) 0.3104(3) 0.094(6) Uani 0.50 1 d PDU . -1
C24 C 0.4285(6) 0.6080(6) 0.6061(2) 0.040(3) Uani 0.50 1 d PU A -1
C25 C 0.4171(6) 0.6289(7) 0.6222(2) 0.038(3) Uani 0.50 1 d PU A -1
C26 C 0.4366(7) 0.6261(7) 0.6401(2) 0.039(3) Uani 0.50 1 d PU A -1
H26 H 0.4287 0.6402 0.6512 0.046 Uiso 0.50 1 calc PR A -1
C27 C 0.4673(7) 0.6031(7) 0.6414(2) 0.038(3) Uani 0.50 1 d PU A -1
C28 C 0.4808(7) 0.5818(7) 0.6241(2) 0.042(3) Uani 0.50 1 d PU A -1
C29 C 0.5336(9) 0.5623(10) 0.6448(3) 0.071(6) Uani 0.50 1 d PU A -1
C30 C 0.5131(9) 0.5725(9) 0.6601(3) 0.066(5) Uani 0.50 1 d PU A -1
C31 C 0.4607(6) 0.5851(7) 0.6064(2) 0.042(3) Uani 0.50 1 d PU A -1
H31 H 0.4688 0.5723 0.5950 0.051 Uiso 0.50 1 calc PR A -1
C32 C 0.3086(8) 0.1940(11) 0.3488(3) 0.084(5) Uani 0.50 1 d PDU . -1
C33 C 0.2894(9) 0.2472(13) 0.3053(4) 0.117(7) Uani 0.50 1 d PU . -1
H33A H 0.3157 0.2794 0.3123 0.175 Uiso 0.50 1 calc PR . .
H33B H 0.2531 0.2382 0.3091 0.175 Uiso 0.50 1 calc PR . .
H33C H 0.2940 0.2539 0.2914 0.175 Uiso 0.50 1 calc PR . .
O1 O 0.4032(10) 0.7016(5) 0.6502(2) 0.252(13) Uani 1 2 d S . .
O2 O 0.0319(4) -0.0319(4) 0.3371(3) 0.122(8) Uani 0.760(15) 2 d SPD B 1
Cl3 Cl 0.0000 0.0000 0.3285(3) 0.0885(14) Uani 0.240(15) 6 d SPD B 2

loop_
_atom_site_aniso_label
_atom_site_aniso_U_11
_atom_site_aniso_U_22
_atom_site_aniso_U_33
_atom_site_aniso_U_23
_atom_site_aniso_U_13
_atom_site_aniso_U_12
Zn1 0.0199(8) 0.0199(8) 0.0492(15) 0.000 0.000 0.0100(4)
Zn2 0.0337(7) 0.0337(7) 0.0722(12) 0.0011(4) -0.0011(4) 0.0144(7)
Zn3 0.0496(12) 0.0496(12) 0.091(2) 0.000 0.000 0.0248(6)
Zn4 0.0407(9) 0.0409(7) 0.0406(9) -0.0017(3) -0.0034(7) 0.0204(5)
Zn5 0.0300(8) 0.0300(8) 0.0261(13) 0.000 0.000 0.0150(4)
Zn6 0.0410(10) 0.0410(10) 0.0647(19) 0.000 0.000 0.0205(5)
Cl1 0.169(5) 0.169(5) 0.190(7) -0.016(2) 0.016(2) 0.136(6)
Cl2 0.036(2) 0.097(3) 0.113(4) -0.0062(11) -0.012(2) 0.0180(11)
N1 0.034(4) 0.042(4) 0.026(3) -0.014(3) 0.001(3) 0.023(3)
N2 0.037(5) 0.037(6) 0.044(6) -0.012(5) -0.006(2) 0.019(3)
N3 0.034(4) 0.042(4) 0.026(3) -0.014(3) 0.001(3) 0.023(3)
N4 0.113(7) 0.113(7) 0.037(5) 0.007(3) -0.007(3) 0.096(8)
N5 0.133(8) 0.133(8) 0.058(6) 0.004(3) -0.004(3) 0.112(8)
N6 0.041(5) 0.035(5) 0.096(6) -0.041(4) -0.025(4) 0.021(4)
N7 0.034(4) 0.037(5) 0.097(6) -0.031(4) -0.013(4) 0.019(4)
N8 0.024(3) 0.031(4) 0.048(4) -0.004(3) 0.003(3) 0.011(3)
N9 0.023(3) 0.022(5) 0.040(5) 0.007(4) 0.004(2) 0.011(2)
N10 0.025(5) 0.059(5) 0.046(5) 0.005(2) 0.010(4) 0.012(2)
N11 0.020(4) 0.042(4) 0.047(5) 0.000(2) 0.001(4) 0.010(2)
N12 0.018(5) 0.066(5) 0.054(5) 0.002(2) 0.005(4) 0.009(2)
C1 0.015(4) 0.034(5) 0.093(6) -0.019(4) -0.005(4) 0.009(4)
C2 0.025(4) 0.039(5) 0.105(6) -0.022(4) -0.007(4) 0.010(4)
C3 0.027(4) 0.036(5) 0.105(7) -0.021(5) -0.008(4) 0.017(4)
C4 0.029(4) 0.030(4) 0.064(5) -0.015(4) -0.012(4) 0.013(4)
C5 0.031(4) 0.032(4) 0.073(5) -0.022(3) -0.005(4) 0.013(3)
C6 0.055(6) 0.031(5) 0.097(7) -0.011(5) -0.011(5) 0.020(5)
C7 0.019(4) 0.034(5) 0.087(7) -0.030(4) -0.007(4) 0.004(4)
C8 0.024(4) 0.032(4) 0.078(6) -0.018(4) -0.002(4) 0.012(4)
C9 0.036(5) 0.046(5) 0.089(6) -0.031(5) -0.017(4) 0.028(4)
C10 0.029(4) 0.050(5) 0.089(6) -0.034(4) -0.010(4) 0.029(4)
C11 0.022(4) 0.044(5) 0.071(6) -0.025(4) -0.010(4) 0.026(4)
C12 0.027(5) 0.132(9) 0.045(6) -0.005(2) -0.010(4) 0.013(3)
C13 0.024(5) 0.132(9) 0.043(5) -0.005(2) -0.009(5) 0.012(3)
C14 0.022(5) 0.130(10) 0.040(6) -0.012(7) 0.000(5) 0.017(6)
C15 0.016(6) 0.123(10) 0.043(6) -0.012(7) 0.000(5) 0.018(6)
C16 0.015(5) 0.120(10) 0.041(6) -0.009(6) -0.003(5) 0.022(6)
C17 0.020(5) 0.120(10) 0.042(6) -0.009(6) -0.003(5) 0.023(6)
N13 0.054(10) 0.091(13) 0.027(8) 0.032(8) 0.019(8) 0.021(10)
N14 0.066(12) 0.132(16) 0.022(8) 0.026(9) -0.006(8) 0.049(12)
N15 0.096(9) 0.126(11) 0.039(6) 0.005(7) 0.011(6) 0.103(9)
N16 0.096(9) 0.126(11) 0.039(6) 0.005(7) 0.011(6) 0.103(9)
C18 0.024(6) 0.152(13) 0.056(8) 0.019(9) 0.014(6) 0.037(8)
C19 0.060(12) 0.142(14) 0.064(13) 0.018(12) 0.011(10) 0.034(10)
C20 0.032(8) 0.17(2) 0.077(11) 0.010(13) -0.003(8) 0.045(11)
C21 0.026(7) 0.176(13) 0.049(7) 0.030(8) 0.007(6) 0.035(8)
C22 0.021(9) 0.215(18) 0.050(9) 0.013(11) 0.004(8) 0.026(11)
C23 0.023(7) 0.187(14) 0.052(7) 0.028(9) 0.011(6) 0.037(8)
C24 0.036(6) 0.055(7) 0.030(5) 0.006(5) -0.001(5) 0.024(5)
C25 0.039(6) 0.048(7) 0.036(6) 0.012(5) 0.000(5) 0.030(5)
C26 0.044(7) 0.060(7) 0.030(5) 0.007(6) 0.000(5) 0.039(6)
C27 0.047(7) 0.060(7) 0.027(6) 0.007(6) 0.000(5) 0.042(6)
C28 0.044(7) 0.067(7) 0.032(6) 0.006(6) 0.005(5) 0.040(6)
C29 0.109(14) 0.129(14) 0.047(10) 0.043(10) 0.036(9) 0.113(13)
C30 0.114(14) 0.120(14) 0.040(9) 0.033(9) 0.029(9) 0.115(12)
C31 0.046(7) 0.061(7) 0.027(5) 0.001(6) 0.001(5) 0.033(6)
C32 0.026(6) 0.158(12) 0.051(7) 0.024(8) 0.004(6) 0.032(8)
C33 0.039(11) 0.193(17) 0.091(13) 0.065(11) 0.026(11) 0.038(12)
O1 0.24(2) 0.40(3) 0.064(10) -0.019(6) -0.038(13) 0.121(12)
O2 0.119(11) 0.119(11) 0.124(15) -0.040(6) 0.040(6) 0.057(13)
Cl3 0.036(2) 0.097(3) 0.113(4) -0.0062(11) -0.012(2) 0.0180(11)

loop_
_atom_type_symbol
_atom_type_description
_atom_type_scat_dispersion_real
_atom_type_scat_dispersion_imag
_atom_type_scat_source
C C 0.0033 0.0016 'International Tables Vol C Tables 4.2.6.8 and 6.1.1.4'
H H 0.0000 0.0000 'International Tables Vol C Tables 4.2.6.8 and 6.1.1.4'
N N 0.0061 0.0033 'International Tables Vol C Tables 4.2.6.8 and 6.1.1.4'
Cl Cl 0.1484 0.1585 'International Tables Vol C Tables 4.2.6.8 and 6.1.1.4'
Zn Zn 0.2839 1.4301 'International Tables Vol C Tables 4.2.6.8 and 6.1.1.4'
O O 0.0106 0.0060 'International Tables Vol C Tables 4.2.6.8 and 6.1.1.4'

loop_
_geom_angle_atom_site_label_1
_geom_angle_atom_site_label_2
_geom_angle_atom_site_label_3
_geom_angle
_geom_angle_site_symmetry_1
_geom_angle_site_symmetry_3
N4 Zn1 N4 91.1(4) . 3_565
N4 Zn1 N4 91.1(4) . 2_665
N4 Zn1 N4 91.1(4) 3_565 2_665
N4 Zn1 N2 178.4(4) . 3_565
N4 Zn1 N2 90.1(3) 3_565 3_565
N4 Zn1 N2 90.1(3) 2_665 3_565
N4 Zn1 N2 90.1(3) . .
N4 Zn1 N2 90.1(3) 3_565 .
N4 Zn1 N2 178.4(4) 2_665 .
N2 Zn1 N2 88.7(4) 3_565 .
N4 Zn1 N2 90.1(3) . 2_665
N4 Zn1 N2 178.4(4) 3_565 2_665
N4 Zn1 N2 90.1(3) 2_665 2_665
N2 Zn1 N2 88.7(4) 3_565 2_665
N2 Zn1 N2 88.7(4) . 2_665
N3 Zn2 N1 97.1(2) . 22_665
N3 Zn2 N1 97.1(2) . .
N1 Zn2 N1 96.6(4) 22_665 .
N3 Zn2 Cl1 119.3(3) . .
N1 Zn2 Cl1 120.7(2) 22_665 .
N1 Zn2 Cl1 120.7(2) . .
O1 Zn3 O1 93.8(8) 3_565 2_665
O1 Zn3 O1 93.8(7) 3_565 .
O1 Zn3 O1 93.8(8) 2_665 .
O1 Zn3 N5 177.1(6) 3_565 2_665
O1 Zn3 N5 88.2(5) 2_665 2_665
O1 Zn3 N5 88.2(5) . 2_665
O1 Zn3 N5 88.2(4) 3_565 3_565
O1 Zn3 N5 88.2(5) 2_665 3_565
O1 Zn3 N5 177.1(7) . 3_565
N5 Zn3 N5 89.7(5) 2_665 3_565
O1 Zn3 N5 88.2(5) 3_565 .
O1 Zn3 N5 177.0(7) 2_665 .
O1 Zn3 N5 88.2(5) . .
N5 Zn3 N5 89.7(5) 2_665 .
N5 Zn3 N5 89.7(5) 3_565 .
N8 Zn4 N8 95.4(4) . 24
N8 Zn4 N10 96.9(3) . .
N8 Zn4 N10 96.9(3) 24 .
N8 Zn4 Cl2 119.0(2) . .
N8 Zn4 Cl2 119.0(2) 24 .
N10 Zn4 Cl2 123.7(3) . .
N11 Zn5 N11 89.1(4) 2 .
N11 Zn5 N11 89.1(4) 2 3
N11 Zn5 N11 89.1(4) . 3
N11 Zn5 N9 90.7(2) 2 .
N11 Zn5 N9 90.7(2) . .
N11 Zn5 N9 179.8(4) 3 .
N11 Zn5 N9 90.7(2) 2 2
N11 Zn5 N9 179.8(4) . 2
N11 Zn5 N9 90.7(2) 3 2
N9 Zn5 N9 89.4(3) . 2
N11 Zn5 N9 179.8(4) 2 3
N11 Zn5 N9 90.7(2) . 3
N11 Zn5 N9 90.7(2) 3 3
N9 Zn5 N9 89.4(3) . 3
N9 Zn5 N9 89.4(3) 2 3
Cl3 Zn6 O2 49.4(6) . 2
Cl3 Zn6 O2 49.4(6) . .
O2 Zn6 O2 82.2(9) 2 .
Cl3 Zn6 O2 49.4(6) . 3
O2 Zn6 O2 82.2(9) 2 3
O2 Zn6 O2 82.2(9) . 3
Cl3 Zn6 N12 123.6(3) . 2
O2 Zn6 N12 92.5(5) 2 2
O2 Zn6 N12 173.0(7) . 2
O2 Zn6 N12 92.5(5) 3 2
Cl3 Zn6 N12 123.6(3) . .
O2 Zn6 N12 92.5(5) 2 .
O2 Zn6 N12 92.5(5) . .
O2 Zn6 N12 173.0(7) 3 .
N12 Zn6 N12 92.3(4) 2 .
Cl3 Zn6 N12 123.6(3) . 3
O2 Zn6 N12 173.0(7) 2 3
O2 Zn6 N12 92.5(5) . 3
O2 Zn6 N12 92.5(5) 3 3
N12 Zn6 N12 92.3(4) 2 3
N12 Zn6 N12 92.3(4) . 3
N2 N1 C1 106.6(7) . .
N2 N1 Zn2 121.4(5) . .
C1 N1 Zn2 131.9(5) . .
N1 N2 N1 111.7(9) 23 .
N1 N2 Zn1 124.2(4) 23 .
N1 N2 Zn1 124.2(4) . .
N4 N3 C24 104.6(10) . .
N4 N3 C24 104.6(10) . 22_665
C24 N3 C24 43.7(13) . 22_665
N4 N3 Zn2 121.0(7) . .
C24 N3 Zn2 129.5(8) . .
C24 N3 Zn2 129.5(8) 22_665 .
N5 N4 N3 112.0(10) . .
N5 N4 Zn1 123.0(9) . .
N3 N4 Zn1 125.0(8) . .
N4 N5 C25 104.5(11) . 22_665
N4 N5 C25 104.5(11) . .
C25 N5 C25 52.2(13) 22_665 .
N4 N5 Zn3 126.9(9) . .
C25 N5 Zn3 122.6(10) 22_665 .
C25 N5 Zn3 122.6(10) . .
C4 N6 C3 119.3(8) . .
C8 N7 C9 120.6(7) . .
N9 N8 C11 106.9(6) . .
N9 N8 Zn4 121.4(5) . .
C11 N8 Zn4 131.7(5) . .
N8 N9 N8 112.8(9) . 23
N8 N9 Zn5 123.6(4) . .
N8 N9 Zn5 123.6(4) 23 .
N11 N10 C13 110.3(10) . .
N11 N10 Zn4 124.7(8) . .
C13 N10 Zn4 125.0(8) . .
N10 N11 N12 111.6(9) . .
N10 N11 Zn5 122.1(8) . .
N12 N11 Zn5 126.2(7) . .
N11 N12 C12 107.7(10) . .
N11 N12 Zn6 123.3(7) . .
C12 N12 Zn6 129.0(9) . .
N1 C1 C2 129.5(8) . .
N1 C1 C1 107.5(4) . 23
C2 C1 C1 123.0(5) . 23
C1 C2 C3 115.7(8) . .
C1 C2 H2 122.1 . .
C3 C2 H2 122.1 . .
N6 C3 C2 119.8(8) . .
N6 C3 C3 118.8(5) . 23
C2 C3 C3 121.3(5) . 23
N6 C4 C4 121.9(5) . 23
N6 C4 C5 113.9(7) . .
C4 C4 C5 124.2(4) 23 .
C8 C5 C7 109.5(7) . .
C8 C5 C4 111.0(7) . .
C7 C5 C4 110.4(7) . .
C8 C5 C6 106.2(7) . .
C7 C5 C6 112.4(8) . .
C4 C5 C6 107.3(7) . .
C5 C6 H6A 109.5 . .
C5 C6 H6B 109.5 . .
H6A C6 H6B 109.5 . .
C5 C6 H6C 109.5 . .
H6A C6 H6C 109.5 . .
H6B C6 H6C 109.5 . .
C5 C7 H7A 109.5 . .
C5 C7 H7B 109.5 . .
H7A C7 H7B 109.5 . .
C5 C7 H7C 109.5 . .
H7A C7 H7C 109.5 . .
H7B C7 H7C 109.5 . .
N7 C8 C8 120.3(5) . 23
N7 C8 C5 116.3(7) . .
C8 C8 C5 123.4(4) 23 .
N7 C9 C10 121.3(8) . .
N7 C9 C9 119.1(5) . 23
C10 C9 C9 119.5(5) . 23
C11 C10 C9 118.2(8) . .
C11 C10 H10 120.9 . .
C9 C10 H10 120.9 . .
C10 C11 N8 131.1(7) . .
C10 C11 C11 122.2(5) . 23
N8 C11 C11 106.7(4) . 23
N12 C12 C13 108.4(12) . .
N12 C12 C17 126.9(12) . 24
C13 C12 C17 119.2(12) . 24
N12 C12 C17 126.9(12) . .
C13 C12 C17 119.2(12) . .
C17 C12 C17 42.5(15) 24 .
N10 C13 C12 102.0(11) . .
N10 C13 C14 132.8(12) . .
C12 C13 C14 121.2(13) . .
N10 C13 C14 132.8(12) . 24
C12 C13 C14 121.2(13) . 24
C14 C13 C14 34.0(13) . 24
C15 C14 C13 118.1(15) . .
C15 C14 H14 120.9 . .
C13 C14 H14 120.9 . .
C14 C15 N13 115.0(15) . .
C14 C15 C16 122.8(16) . .
N13 C15 C16 121.8(16) . .
N14 C16 C17 118.7(17) . .
N14 C16 C15 119.8(15) . .
C17 C16 C15 121.5(17) . .
C16 C17 C12 115.6(15) . .
C16 C17 H17 122.2 . .
C12 C17 H17 122.2 . .
C32 N13 C15 117.5(16) . .
C16 N14 C21 116.0(15) . .
C30 N15 C27 121.1(15) . .
C29 N16 C28 115.5(14) . .
C20 C18 C32 108(2) . .
C20 C18 C19 113(2) . .
C32 C18 C19 102.3(19) . .
C18 C19 H19A 109.5 . .
C18 C19 H19B 109.5 . .
H19A C19 H19B 109.5 . .
C18 C19 H19C 109.5 . .
H19A C19 H19C 109.5 . .
H19B C19 H19C 109.5 . .
C18 C20 H20A 109.5 . .
C18 C20 H20B 109.5 . .
H20A C20 H20B 109.5 . .
C18 C20 H20C 109.5 . .
H20A C20 H20C 109.5 . .
H20B C20 H20C 109.5 . .
C32 C21 N14 119.3(17) . .
C32 C21 C23 131.6(18) . .
N14 C21 C23 107.1(17) . .
C23 C22 H22A 109.5 . .
C23 C22 H22B 109.5 . .
H22A C22 H22B 109.5 . .
C23 C22 H22C 109.5 . .
H22A C22 H22C 109.5 . .
H22B C22 H22C 109.5 . .
C22 C23 C21 120(2) . .
C22 C23 C33 105(2) . .
C21 C23 C33 105(2) . .
C31 C24 C25 123.7(15) . .
C31 C24 N3 126.5(15) . .
C25 C24 N3 108.8(13) . .
C26 C25 C24 120.6(15) . .
C26 C25 N5 131.8(15) . .
C24 C25 N5 103.5(13) . .
C27 C26 C25 118.3(16) . .
C27 C26 H26 120.8 . .
C25 C26 H26 120.8 . .
C26 C27 N15 121.3(15) . .
C26 C27 C28 121.4(15) . .
N15 C27 C28 117.1(14) . .
C31 C28 N16 122.5(16) . .
C31 C28 C27 119.0(15) . .
N16 C28 C27 118.4(14) . .
C30 C29 N16 123.0(16) . .
N15 C30 C29 122.5(17) . .
C28 C31 C24 116.9(16) . .
C28 C31 H31 121.6 . .
C24 C31 H31 121.6 . .
N13 C32 C21 124.2(19) . .
N13 C32 C18 118.1(18) . .
C21 C32 C18 117.7(18) . .
H33A C33 H33B 109.5 . .
H33A C33 H33C 109.5 . .
H33B C33 H33C 109.5 . .

loop_
_geom_bond_atom_site_label_1
_geom_bond_atom_site_label_2
_geom_bond_distance
_geom_bond_site_symmetry_2
Zn1 N4 2.150(10) .
Zn1 N4 2.150(10) 3_565
Zn1 N4 2.151(11) 2_665
Zn1 N2 2.209(9) 3_565
Zn1 N2 2.209(9) .
Zn1 N2 2.209(10) 2_665
Zn2 N3 2.021(8) .
Zn2 N1 2.039(6) 22_665
Zn2 N1 2.039(6) .
Zn2 Cl1 2.070(6) .
Zn3 O1 2.06(2) 3_565
Zn3 O1 2.06(2) 2_665
Zn3 O1 2.06(2) .
Zn3 N5 2.134(13) 2_665
Zn3 N5 2.134(13) 3_565
Zn3 N5 2.135(13) .
Zn4 N8 2.010(6) .
Zn4 N8 2.010(6) 24
Zn4 N10 2.042(10) .
Zn4 Cl2 2.121(4) .
Zn5 N11 2.157(9) 2
Zn5 N11 2.157(10) .
Zn5 N11 2.157(9) 3
Zn5 N9 2.190(9) .
Zn5 N9 2.191(9) 2
Zn5 N9 2.191(9) 3
Zn6 Cl3 1.958(18) .
Zn6 O2 2.094(12) 2
Zn6 O2 2.094(12) .
Zn6 O2 2.094(12) 3
Zn6 N12 2.107(10) 2
Zn6 N12 2.107(10) .
Zn6 N12 2.107(10) 3
N1 N2 1.341(8) .
N1 C1 1.346(10) .
N2 N1 1.341(8) 23
N3 N4 1.372(13) .
N3 C24 1.411(17) .
N3 C24 1.412(17) 22_665
N4 N5 1.288(15) .
N5 C25 1.506(18) 22_665
N5 C25 1.506(18) .
N6 C4 1.284(10) .
N6 C3 1.368(11) .
N7 C8 1.310(10) .
N7 C9 1.349(11) .
N8 N9 1.331(8) .
N8 C11 1.408(10) .
N9 N8 1.331(8) 23
N10 N11 1.278(13) .
N10 C13 1.392(16) .
N11 N12 1.304(13) .
N12 C12 1.345(16) .
C1 C2 1.396(12) .
C1 C1 1.407(16) 23
C2 C3 1.426(12) .
C2 H2 0.9500 .
C3 C3 1.447(17) 23
C4 C4 1.408(16) 23
C4 C5 1.555(11) .
C5 C8 1.510(11) .
C5 C7 1.523(12) .
C5 C6 1.566(13) .
C6 H6A 0.9800 .
C6 H6B 0.9800 .
C6 H6C 0.9800 .
C7 H7A 0.9800 .
C7 H7B 0.9800 .
C7 H7C 0.9800 .
C8 C8 1.492(16) 23
C9 C10 1.384(11) .
C9 C9 1.505(16) 23
C10 C11 1.367(11) .
C10 H10 0.9500 .
C11 C11 1.409(15) 23
C12 C13 1.422(18) .
C12 C17 1.54(2) 24
C12 C17 1.54(2) .
C13 C14 1.44(2) .
C13 C14 1.44(2) 24
C14 C15 1.35(2) .
C14 H14 0.9500 .
C15 N13 1.40(2) .
C15 C16 1.48(2) .
C16 N14 1.34(2) .
C16 C17 1.35(2) .
C17 H17 0.9500 .
N13 C32 1.30(2) .
N14 C21 1.49(3) .
N15 C30 1.28(2) .
N15 C27 1.38(2) .
N16 C29 1.39(2) .
N16 C28 1.40(2) .
C18 C20 1.51(3) .
C18 C32 1.55(3) .
C18 C19 1.57(3) .
C19 H19A 0.9800 .
C19 H19B 0.9800 .
C19 H19C 0.9800 .
C20 H20A 0.9800 .
C20 H20B 0.9800 .
C20 H20C 0.9800 .
C21 C32 1.42(3) .
C21 C23 1.54(3) .
C22 C23 1.45(3) .
C22 H22A 0.9800 .
C22 H22B 0.9800 .
C22 H22C 0.9800 .
C23 C33 1.56(4) .
C24 C31 1.38(2) .
C24 C25 1.39(2) .
C25 C26 1.38(2) .
C26 C27 1.35(2) .
C26 H26 0.9500 .
C27 C28 1.49(2) .
C28 C31 1.38(2) .
C29 C30 1.31(2) .
C31 H31 0.9500 .
C33 H33A 0.9800 .
C33 H33B 0.9800 .
C33 H33C 0.9800 .

loop_
_platon_squeeze_void_nr
_platon_squeeze_void_average_x
_platon_squeeze_void_average_y
_platon_squeeze_void_average_z
_platon_squeeze_void_volume
_platon_squeeze_void_count_electrons
_platon_squeeze_void_content
1 0.363 -0.008 0.001 28697 6728 ' '
2 0.000 0.000 0.500 396 126 ' '
3 0.667 0.333 0.833 398 127 ' '
4 0.333 0.667 0.167 398 127 ' '
